data_7151640
loop_
_publ_author_name
'Galindo, Miguel A.'
'Hannant, Jennifer'
'Harrington, Ross W.'
'Clegg, William'
'Horrocks, Benjamin R.'
'Pike, Andrew R.'
'Houlton, Andrew'

_publ_section_title
;
 Pyrrolyl-, 2-(2-thienyl)pyrrolyl- and
 2,5-bis(2-thienyl)pyrrolyl-nucleosides: synthesis, molecular and
 electronic structure, and redox behaviour of C5-thymidine derivatives.
;
_journal_issue 5
_journal_name_full 'Organic &amp; biomolecular chemistry'
_journal_page_first 1555
_journal_page_last 1564
_journal_paper_doi 10.1039/C0OB00466A
_journal_volume 9
_journal_year 2011
_chemical_formula_moiety 'C17 H15 N S2'
_chemical_formula_sum 'C17 H15 N S2'
_chemical_formula_weight 297.42
_chemical_name_systematic
;
?
;
_space_group_IT_number 29
_symmetry_cell_setting orthorhombic
_symmetry_space_group_name_Hall 'P 2c -2ac'
_symmetry_space_group_name_H-M 'P c a 21'
_atom_sites_solution_hydrogens geom
_atom_sites_solution_primary direct
_atom_sites_solution_secondary difmap
_audit_creation_method SHELXL-97
_cell_angle_alpha 90.00
_cell_angle_beta 90.00
_cell_angle_gamma 90.00
_cell_formula_units_Z 4
_cell_length_a 18.2767(8)
_cell_length_b 5.6221(2)
_cell_length_c 14.5289(6)
_cell_measurement_reflns_used 2725
_cell_measurement_temperature 150(2)
_cell_measurement_theta_max 29.44
_cell_measurement_theta_min 3.01
_cell_volume 1492.89(10)
_computing_cell_refinement
;
CrysAlisPro, Oxford Diffraction Ltd.,
Version 1.171.33.41 (release 06-05-2009 CrysAlis171 .NET)
(compiled May 6 2009,17:20:42)
;
_computing_data_collection
;
CrysAlisPro, Oxford Diffraction Ltd.,
Version 1.171.33.41 (release 06-05-2009 CrysAlis171 .NET)
(compiled May 6 2009,17:20:42)
;
_computing_data_reduction
;
CrysAlisPro, Oxford Diffraction Ltd.,
Version 1.171.33.41 (release 06-05-2009 CrysAlis171 .NET)
(compiled May 6 2009,17:20:42)
;
_computing_molecular_graphics 'Bruker SHELXTL'
_computing_publication_material 'Bruker SHELXTL and local programs'
_computing_structure_refinement 'Bruker SHELXTL'
_computing_structure_solution 'Bruker SHELXTL'
_diffrn_ambient_temperature 150(2)
_diffrn_detector_area_resol_mean 10.3968
_diffrn_measured_fraction_theta_full 0.998
_diffrn_measured_fraction_theta_max 0.998
_diffrn_measurement_device_type 'Oxford Diffraction Gemini A Ultra diffractometer'
_diffrn_measurement_method 'thick-slice \w scans'
_diffrn_radiation_monochromator none
_diffrn_radiation_source 'sealed tube with Enhance optics'
_diffrn_radiation_type MoK\a
_diffrn_radiation_wavelength 0.71073
_diffrn_reflns_av_R_equivalents 0.0511
_diffrn_reflns_av_sigmaI/netI 0.0721
_diffrn_reflns_limit_h_max 21
_diffrn_reflns_limit_h_min -21
_diffrn_reflns_limit_k_max 6
_diffrn_reflns_limit_k_min -5
_diffrn_reflns_limit_l_max 17
_diffrn_reflns_limit_l_min -14
_diffrn_reflns_number 6767
_diffrn_reflns_theta_full 25.00
_diffrn_reflns_theta_max 25.00
_diffrn_reflns_theta_min 3.58
_diffrn_standards_number 0
_exptl_absorpt_coefficient_mu 0.345
_exptl_absorpt_correction_T_max 0.995
_exptl_absorpt_correction_T_min 0.935
_exptl_absorpt_correction_type multi-scan
_exptl_absorpt_process_details
;
CrysAlisPro, Oxford Diffraction Ltd.,
Version 1.171.33.41 (release 06-05-2009 CrysAlis171 .NET)
(compiled May 6 2009,17:20:42)
Empirical absorption correction using spherical harmonics,
implemented in SCALE3 ABSPACK scaling algorithm.
;
_exptl_crystal_colour colourless
_exptl_crystal_density_diffrn 1.323
_exptl_crystal_density_method 'not measured'
_exptl_crystal_description lath
_exptl_crystal_F_000 624
_exptl_crystal_size_max 0.20
_exptl_crystal_size_mid 0.08
_exptl_crystal_size_min 0.02
_refine_diff_density_max 0.235
_refine_diff_density_min -0.256
_refine_diff_density_rms 0.046
_refine_ls_abs_structure_details 'Flack H D (1983), Acta Cryst. A39, 876-881'
_refine_ls_abs_structure_Flack -0.02(9)
_refine_ls_extinction_coef 0.0018(8)
_refine_ls_extinction_expression Fc^*^=kFc[1+0.001xFc^2^\l^3^/sin(2\q)]^-1/4^
_refine_ls_extinction_method SHELXL
_refine_ls_goodness_of_fit_ref 0.914
_refine_ls_hydrogen_treatment constr
_refine_ls_matrix_type full
_refine_ls_number_parameters 205
_refine_ls_number_reflns 2324
_refine_ls_number_restraints 122
_refine_ls_restrained_S_all 0.912
_refine_ls_R_factor_all 0.0504
_refine_ls_R_factor_gt 0.0356
_refine_ls_shift/su_max 0.001
_refine_ls_shift/su_mean 0.000
_refine_ls_structure_factor_coef Fsqd
_refine_ls_weighting_details 'calc w=1/[\s^2^(Fo^2^)+(0.0292P)^2^+0.0000P] where P=(Fo^2^+2Fc^2^)/3'
_refine_ls_weighting_scheme calc
_refine_ls_wR_factor_gt 0.0633
_refine_ls_wR_factor_ref 0.0655
_reflns_number_gt 1805
_reflns_number_total 2324
_reflns_threshold_expression I>2\s(I)
_cod_data_source_file C0OB00466A.TXT
_cod_data_source_block ah192_compound_7
_cod_database_code 7151640

loop_
_symmetry_equiv_pos_as_xyz
'x, y, z'
'-x, -y, z+1/2'
'x+1/2, -y, z'
'-x+1/2, y, z+1/2'

loop_
_atom_site_label
_atom_site_type_symbol
_atom_site_fract_x
_atom_site_fract_y
_atom_site_fract_z
_atom_site_U_iso_or_equiv
_atom_site_adp_type
_atom_site_occupancy
_atom_site_symmetry_multiplicity
_atom_site_calc_flag
_atom_site_refinement_flags
_atom_site_disorder_assembly
_atom_site_disorder_group
N1 N 0.54379(12) 0.6232(4) 0.42167(16) 0.0156(6) Uani 1 1 d . A .
S1 S 0.63454(10) 0.0704(3) 0.54510(14) 0.0224(4) Uani 0.757(4) 1 d PDU A 1
C1 C 0.7210(3) -0.0003(9) 0.5089(3) 0.0202(11) Uani 0.757(4) 1 d PDU A 1
H1 H 0.7460 -0.1416 0.5262 0.024 Uiso 0.757(4) 1 calc PR A 1
C2 C 0.7501(3) 0.1695(8) 0.4523(3) 0.0175(11) Uani 0.757(4) 1 d PDU A 1
H2 H 0.7972 0.1623 0.4250 0.021 Uiso 0.757(4) 1 calc PR A 1
C3 C 0.6989(6) 0.359(3) 0.4403(13) 0.019(2) Uani 0.757(4) 1 d PDU A 1
H3 H 0.7088 0.4936 0.4025 0.023 Uiso 0.757(4) 1 calc PR A 1
S1X S 0.7129(6) 0.368(2) 0.4365(12) 0.0269(18) Uani 0.243(4) 1 d PDU A 2
C1X C 0.7457(9) 0.102(3) 0.4739(12) 0.015(3) Uiso 0.243(4) 1 d PDU A 2
H1X H 0.7929 0.0424 0.4586 0.018 Uiso 0.243(4) 1 calc PR A 2
C2X C 0.6974(8) -0.018(3) 0.5280(12) 0.014(3) Uiso 0.243(4) 1 d PDU A 2
H2X H 0.7062 -0.1664 0.5570 0.017 Uiso 0.243(4) 1 calc PR A 2
C3X C 0.6314(12) 0.117(3) 0.534(2) 0.020(4) Uiso 0.243(4) 1 d PDU A 2
H3X H 0.5895 0.0651 0.5672 0.025 Uiso 0.243(4) 1 calc PR A 2
C4 C 0.63461(17) 0.3328(5) 0.48763(19) 0.0180(7) Uani 1 1 d DU . .
C5 C 0.57219(16) 0.4956(5) 0.4953(2) 0.0172(7) Uani 1 1 d . A .
C6 C 0.53107(16) 0.5457(5) 0.5712(2) 0.0208(7) Uani 1 1 d . . .
H6 H 0.5380 0.4818 0.6311 0.025 Uiso 1 1 calc R A .
C7 C 0.47662(16) 0.7086(4) 0.5452(2) 0.0198(7) Uani 1 1 d . A .
H7 H 0.4402 0.7740 0.5844 0.024 Uiso 1 1 calc R . .
C8 C 0.48531(16) 0.7567(5) 0.4531(2) 0.0170(7) Uani 1 1 d . . .
C9 C 0.44518(14) 0.9328(5) 0.39871(19) 0.0181(7) Uani 1 1 d D A .
C10 C 0.42201(14) 1.1543(5) 0.4314(2) 0.0165(7) Uani 1 1 d D . .
H10 H 0.4332 1.2154 0.4908 0.020 Uiso 1 1 calc R A .
C11 C 0.37920(17) 1.2771(5) 0.3637(2) 0.0271(8) Uani 1 1 d D A .
H11 H 0.3585 1.4298 0.3740 0.032 Uiso 1 1 calc R . .
C12 C 0.37111(17) 1.1577(6) 0.2850(3) 0.0304(8) Uani 1 1 d D . .
H12 H 0.3445 1.2160 0.2336 0.037 Uiso 1 1 calc R A .
S2 S 0.41409(5) 0.88824(15) 0.28730(7) 0.0355(3) Uani 1 1 d D A .
C13 C 0.56965(16) 0.6131(5) 0.32707(19) 0.0164(7) Uani 1 1 d . . .
H13A H 0.5271 0.5944 0.2855 0.020 Uiso 1 1 calc R A .
H13B H 0.6013 0.4716 0.3195 0.020 Uiso 1 1 calc R . .
C14 C 0.61256(16) 0.8349(5) 0.2990(2) 0.0217(7) Uani 1 1 d . A .
H14A H 0.6560 0.8523 0.3391 0.026 Uiso 1 1 calc R . .
H14B H 0.5815 0.9775 0.3070 0.026 Uiso 1 1 calc R . .
C15 C 0.6372(2) 0.8164(5) 0.1977(2) 0.0290(8) Uani 1 1 d . . .
H15A H 0.5935 0.7936 0.1583 0.035 Uiso 1 1 calc R A .
H15B H 0.6607 0.9677 0.1793 0.035 Uiso 1 1 calc R . .
C16 C 0.6884(2) 0.6203(6) 0.1818(2) 0.0283(8) Uani 1 1 d . A .
C17 C 0.7296(2) 0.4661(7) 0.1694(3) 0.0429(10) Uani 1 1 d . . .
H17 H 0.7632 0.3400 0.1593 0.051 Uiso 1 1 calc R A .

loop_
_atom_site_aniso_label
_atom_site_aniso_U_11
_atom_site_aniso_U_22
_atom_site_aniso_U_33
_atom_site_aniso_U_23
_atom_site_aniso_U_13
_atom_site_aniso_U_12
N1 0.0150(13) 0.0180(12) 0.0137(14) -0.0021(11) -0.0011(11) 0.0017(11)
S1 0.0282(8) 0.0178(8) 0.0211(8) 0.0040(6) -0.0022(6) -0.0029(6)
C1 0.017(3) 0.021(2) 0.023(3) -0.001(2) -0.005(2) 0.007(2)
C2 0.017(2) 0.014(2) 0.021(3) 0.003(2) -0.0010(19) -0.0010(19)
C3 0.017(4) 0.017(3) 0.024(4) 0.004(3) -0.004(4) -0.002(3)
S1X 0.014(3) 0.033(3) 0.034(3) 0.004(3) 0.007(3) -0.001(3)
C4 0.0194(15) 0.0156(14) 0.0189(16) -0.0012(13) -0.0061(14) 0.0002(13)
C5 0.0207(17) 0.0118(14) 0.0190(17) 0.0054(14) -0.0042(16) -0.0034(13)
C6 0.0266(19) 0.0230(15) 0.0129(17) 0.0012(14) 0.0005(15) -0.0016(15)
C7 0.0147(16) 0.0248(14) 0.0198(18) -0.0017(17) 0.0049(16) 0.0023(13)
C8 0.0149(16) 0.0184(15) 0.0176(17) -0.0021(15) 0.0001(14) 0.0012(14)
C9 0.0149(17) 0.0231(17) 0.0164(16) -0.0015(14) 0.0003(14) -0.0034(14)
C10 0.0102(15) 0.0153(14) 0.0241(17) 0.0013(14) -0.0010(14) -0.0042(13)
C11 0.0193(19) 0.0186(17) 0.043(2) -0.0001(18) 0.0070(17) -0.0017(15)
C12 0.0254(18) 0.0339(18) 0.032(2) 0.0140(19) 0.001(2) 0.0079(15)
S2 0.0449(6) 0.0347(4) 0.0271(5) -0.0025(5) -0.0085(5) 0.0148(4)
C13 0.0202(17) 0.0161(14) 0.0130(16) -0.0025(14) 0.0009(13) 0.0000(13)
C14 0.0228(17) 0.0211(16) 0.0212(18) 0.0013(16) 0.0016(15) 0.0022(13)
C15 0.035(2) 0.0305(19) 0.0215(18) 0.0068(15) 0.0037(18) -0.0002(17)
C16 0.034(2) 0.031(2) 0.020(2) -0.0030(17) 0.0101(16) -0.0126(19)
C17 0.048(3) 0.0327(19) 0.048(2) -0.007(2) 0.018(2) -0.004(2)

loop_
_atom_type_symbol
_atom_type_description
_atom_type_scat_dispersion_real
_atom_type_scat_dispersion_imag
_atom_type_scat_source
C C 0.0033 0.0016 'International Tables Vol C Tables 4.2.6.8 and 6.1.1.4'
H H 0.0000 0.0000 'International Tables Vol C Tables 4.2.6.8 and 6.1.1.4'
N N 0.0061 0.0033 'International Tables Vol C Tables 4.2.6.8 and 6.1.1.4'
S S 0.1246 0.1234 'International Tables Vol C Tables 4.2.6.8 and 6.1.1.4'

loop_
_geom_angle_atom_site_label_1
_geom_angle_atom_site_label_2
_geom_angle_atom_site_label_3
_geom_angle
_geom_angle_site_symmetry_1
_geom_angle_site_symmetry_3
_geom_angle_publ_flag
C5 N1 C8 108.4(2) . . ?
C5 N1 C13 125.9(2) . . ?
C8 N1 C13 125.7(2) . . ?
C1 S1 C4 92.9(2) . . ?
S1 C1 H1 123.8 . . ?
S1 C1 C2 112.4(3) . . ?
H1 C1 C2 123.8 . . ?
C1 C2 H2 125.0 . . ?
C1 C2 C3 110.0(6) . . ?
H2 C2 C3 125.0 . . ?
C2 C3 H3 122.7 . . ?
C2 C3 C4 114.7(9) . . ?
H3 C3 C4 122.7 . . ?
C1X S1X C4 93.3(7) . . ?
S1X C1X H1X 123.5 . . ?
S1X C1X C2X 112.9(12) . . ?
H1X C1X C2X 123.5 . . ?
C1X C2X H2X 125.6 . . ?
C1X C2X C3X 108.9(13) . . ?
H2X C2X C3X 125.6 . . ?
C2X C3X H3X 123.3 . . ?
C2X C3X C4 113.4(14) . . ?
H3X C3X C4 123.3 . . ?
S1 C4 C3 110.1(5) . . ?
S1 C4 C5 120.3(2) . . ?
C3 C4 C5 129.6(6) . . ?
S1X C4 C3X 111.4(8) . . ?
S1X C4 C5 130.1(5) . . ?
C3X C4 C5 118.3(9) . . ?
N1 C5 C4 123.7(3) . . ?
N1 C5 C6 108.1(2) . . ?
C4 C5 C6 128.2(3) . . ?
C5 C6 H6 126.0 . . ?
C5 C6 C7 107.9(3) . . ?
H6 C6 C7 126.0 . . ?
C6 C7 H7 126.0 . . ?
C6 C7 C8 108.0(3) . . ?
H7 C7 C8 126.0 . . ?
N1 C8 C7 107.7(3) . . ?
N1 C8 C9 125.2(3) . . ?
C7 C8 C9 126.9(3) . . ?
C8 C9 C10 124.8(3) . . ?
C8 C9 S2 124.8(2) . . ?
C10 C9 S2 110.3(2) . . ?
C9 C10 H10 124.4 . . ?
C9 C10 C11 111.1(3) . . ?
H10 C10 C11 124.4 . . ?
C10 C11 H11 123.0 . . ?
C10 C11 C12 114.0(3) . . ?
H11 C11 C12 123.0 . . ?
C11 C12 H12 123.9 . . ?
C11 C12 S2 112.3(3) . . ?
H12 C12 S2 123.9 . . ?
C9 S2 C12 92.34(18) . . ?
N1 C13 H13A 109.0 . . ?
N1 C13 H13B 109.0 . . ?
N1 C13 C14 112.8(2) . . ?
H13A C13 H13B 107.8 . . ?
H13A C13 C14 109.0 . . ?
H13B C13 C14 109.0 . . ?
C13 C14 H14A 109.6 . . ?
C13 C14 H14B 109.6 . . ?
C13 C14 C15 110.5(2) . . ?
H14A C14 H14B 108.1 . . ?
H14A C14 C15 109.6 . . ?
H14B C14 C15 109.6 . . ?
C14 C15 H15A 109.0 . . ?
C14 C15 H15B 109.0 . . ?
C14 C15 C16 112.8(3) . . ?
H15A C15 H15B 107.8 . . ?
H15A C15 C16 109.0 . . ?
H15B C15 C16 109.0 . . ?
C15 C16 C17 179.4(4) . . ?
C16 C17 H17 180.0 . . ?

loop_
_geom_bond_atom_site_label_1
_geom_bond_atom_site_label_2
_geom_bond_distance
_geom_bond_site_symmetry_2
_geom_bond_publ_flag
N1 C5 1.388(4) . ?
N1 C8 1.384(4) . ?
N1 C13 1.455(4) . ?
S1 C1 1.713(5) . ?
S1 C4 1.695(3) . ?
C1 H1 0.950 . ?
C1 C2 1.367(6) . ?
C2 H2 0.950 . ?
C2 C3 1.430(12) . ?
C3 H3 0.950 . ?
C3 C4 1.370(10) . ?
S1X C1X 1.701(14) . ?
S1X C4 1.624(9) . ?
C1X H1X 0.950 . ?
C1X C2X 1.358(14) . ?
C2X H2X 0.950 . ?
C2X C3X 1.428(16) . ?
C3X H3X 0.950 . ?
C3X C4 1.389(15) . ?
C4 C5 1.467(4) . ?
C5 C6 1.364(4) . ?
C6 H6 0.950 . ?
C6 C7 1.404(4) . ?
C7 H7 0.950 . ?
C7 C8 1.375(4) . ?
C8 C9 1.464(4) . ?
C9 C10 1.398(4) . ?
C9 S2 1.734(3) . ?
C10 H10 0.950 . ?
C10 C11 1.434(4) . ?
C11 H11 0.950 . ?
C11 C12 1.334(5) . ?
C12 H12 0.950 . ?
C12 S2 1.707(3) . ?
C13 H13A 0.990 . ?
C13 H13B 0.990 . ?
C13 C14 1.528(4) . ?
C14 H14A 0.990 . ?
C14 H14B 0.990 . ?
C14 C15 1.542(4) . ?
C15 H15A 0.990 . ?
C15 H15B 0.990 . ?
C15 C16 1.465(5) . ?
C16 C17 1.162(5) . ?
C17 H17 0.950 . ?

loop_
_geom_torsion_atom_site_label_1
_geom_torsion_atom_site_label_2
_geom_torsion_atom_site_label_3
_geom_torsion_atom_site_label_4
_geom_torsion
_geom_torsion_site_symmetry_1
_geom_torsion_site_symmetry_2
_geom_torsion_site_symmetry_3
_geom_torsion_site_symmetry_4
_geom_torsion_publ_flag
C4 S1 C1 C2 -1.1(4) . . . . ?
S1 C1 C2 C3 0.3(10) . . . . ?
C1 C2 C3 C4 0.9(17) . . . . ?
C4 S1X C1X C2X -1.1(19) . . . . ?
S1X C1X C2X C3X 2(3) . . . . ?
C1X C2X C3X C4 -2(3) . . . . ?
C2 C3 C4 S1 -1.7(16) . . . . ?
C2 C3 C4 C5 176.5(7) . . . . ?
C2X C3X C4 S1X 1(3) . . . . ?
C2X C3X C4 C5 -175.2(16) . . . . ?
C1X S1X C4 C3X -0.2(19) . . . . ?
C1X S1X C4 C5 175.9(7) . . . . ?
C1 S1 C4 C3 1.6(9) . . . . ?
C1 S1 C4 C5 -176.8(3) . . . . ?
C8 N1 C5 C4 179.6(2) . . . . ?
C8 N1 C5 C6 1.1(3) . . . . ?
C13 N1 C5 C4 1.3(4) . . . . ?
C13 N1 C5 C6 -177.3(2) . . . . ?
S1 C4 C5 N1 -139.8(3) . . . . ?
S1 C4 C5 C6 38.4(4) . . . . ?
C3 C4 C5 N1 42.1(12) . . . . ?
C3 C4 C5 C6 -139.7(11) . . . . ?
S1X C4 C5 N1 45.8(10) . . . . ?
S1X C4 C5 C6 -135.9(9) . . . . ?
C3X C4 C5 N1 -138.4(16) . . . . ?
C3X C4 C5 C6 39.8(16) . . . . ?
N1 C5 C6 C7 -0.6(3) . . . . ?
C4 C5 C6 C7 -179.0(3) . . . . ?
C5 C6 C7 C8 -0.1(3) . . . . ?
C6 C7 C8 N1 0.8(3) . . . . ?
C6 C7 C8 C9 -173.9(3) . . . . ?
C5 N1 C8 C7 -1.1(3) . . . . ?
C5 N1 C8 C9 173.7(3) . . . . ?
C13 N1 C8 C7 177.2(2) . . . . ?
C13 N1 C8 C9 -8.0(4) . . . . ?
N1 C8 C9 C10 -138.2(3) . . . . ?
N1 C8 C9 S2 46.6(4) . . . . ?
C7 C8 C9 C10 35.6(5) . . . . ?
C7 C8 C9 S2 -139.6(3) . . . . ?
C8 C9 C10 C11 -175.4(3) . . . . ?
S2 C9 C10 C11 0.4(3) . . . . ?
C9 C10 C11 C12 -0.5(4) . . . . ?
C10 C11 C12 S2 0.3(4) . . . . ?
C11 C12 S2 C9 -0.1(3) . . . . ?
C8 C9 S2 C12 175.6(3) . . . . ?
C10 C9 S2 C12 -0.2(2) . . . . ?
C5 N1 C13 C14 -106.2(3) . . . . ?
C8 N1 C13 C14 75.7(3) . . . . ?
N1 C13 C14 C15 -178.8(2) . . . . ?
C13 C14 C15 C16 -64.0(3) . . . . ?
